data_2220579
loop_
_publ_author_name
'Zhang, Sheng-Sen'
'Cheng, Geng-Jin-Sheng'
'Lei, Yu'
'Li, Yin-Bao'

_publ_section_title
;2,2'-Dihydroxy-3,3'-[(1<i>E</i>,1'<i>E</i>)-hydrazine-1,2-diylidenedimethylidyne]dibenzoic
 acid <i>N</i>,<i>N</i>-dimethylformamide disolvate
;
_journal_coeditor_code LH2745
_journal_issue 1
_journal_name_full 'Acta Crystallographica Section E'
_journal_page_first o194
_journal_page_last o195
_journal_paper_doi 10.1107/S1600536808043134
_journal_volume 65
_journal_year 2009
_chemical_formula_iupac 'C16 H12 N2 O6, 2C3 H7 N O'
_chemical_formula_moiety 'C16 H12 N2 O6, 2C3 H7 N O'
_chemical_formula_sum 'C22 H26 N4 O8'
_chemical_formula_weight 474.47
_chemical_melting_point 443
_chemical_name_systematic
;
2,2'-Dihydroxy-3,3'-[(1<i>E</i>,1'<i>E</i>)-hydrazine-1,2-
diylidenedimethylidyne]dibenzoic acid <i>N</i>,<i>N</i>-dimethylformamide
disolvate
;
_space_group_IT_number 14
_symmetry_cell_setting monoclinic
_symmetry_space_group_name_Hall '-P 2ybc'
_symmetry_space_group_name_H-M 'P 1 21/c 1'
_atom_sites_solution_hydrogens geom
_atom_sites_solution_primary direct
_atom_sites_solution_secondary difmap
_audit_creation_method SHELXL-97
_cell_angle_alpha 90.00
_cell_angle_beta 98.96(3)
_cell_angle_gamma 90.00
_cell_formula_units_Z 2
_cell_length_a 5.9136(12)
_cell_length_b 10.837(2)
_cell_length_c 18.991(4)
_cell_measurement_reflns_used 812
_cell_measurement_temperature 295
_cell_measurement_theta_max 15.415
_cell_measurement_theta_min 2.071
_cell_volume 1202.2(4)
_computing_cell_refinement 'SAINT (Bruker, 2007)'
_computing_data_collection 'SMART (Bruker, 2007)'
_computing_data_reduction 'SAINT (Bruker, 2007)'
_computing_molecular_graphics 'SHELXTL (Sheldrick, 2008)'
_computing_publication_material 'SHELXTL (Sheldrick, 2008)'
_computing_structure_refinement 'SHELXL97 (Sheldrick, 2008)'
_computing_structure_solution 'SHELXS97 (Sheldrick, 2008)'
_diffrn_ambient_temperature 295
_diffrn_measured_fraction_theta_full 0.977
_diffrn_measured_fraction_theta_max 0.977
_diffrn_measurement_device_type 'Bruker SMART CCD area-detector'
_diffrn_measurement_method '\f and \w scans'
_diffrn_radiation_monochromator graphite
_diffrn_radiation_source 'fine-focus sealed tube'
_diffrn_radiation_type MoK\a
_diffrn_radiation_wavelength 0.71073
_diffrn_reflns_av_R_equivalents 0.0815
_diffrn_reflns_av_sigmaI/netI 0.0900
_diffrn_reflns_limit_h_max 7
_diffrn_reflns_limit_h_min -6
_diffrn_reflns_limit_k_max 12
_diffrn_reflns_limit_k_min -12
_diffrn_reflns_limit_l_max 22
_diffrn_reflns_limit_l_min -22
_diffrn_reflns_number 7616
_diffrn_reflns_theta_full 24.98
_diffrn_reflns_theta_max 24.98
_diffrn_reflns_theta_min 2.17
_diffrn_standards_decay_% 0
_diffrn_standards_number 0
_exptl_absorpt_coefficient_mu 0.101
_exptl_absorpt_correction_T_max 0.9840
_exptl_absorpt_correction_T_min 0.9645
_exptl_absorpt_correction_type multi-scan
_exptl_absorpt_process_details '(SADABS; Sheldrick, 1996)'
_exptl_crystal_colour red
_exptl_crystal_density_diffrn 1.311
_exptl_crystal_density_method 'not measured'
_exptl_crystal_description needle
_exptl_crystal_F_000 500
_exptl_crystal_size_max 0.36
_exptl_crystal_size_mid 0.20
_exptl_crystal_size_min 0.16
_refine_diff_density_max 0.136
_refine_diff_density_min -0.135
_refine_ls_extinction_coef 0.016(4)
_refine_ls_extinction_expression Fc^*^=kFc[1+0.001xFc^2^\l^3^/sin(2\q)]^-1/4^
_refine_ls_extinction_method SHELXL
_refine_ls_goodness_of_fit_ref 1.007
_refine_ls_hydrogen_treatment constr
_refine_ls_matrix_type full
_refine_ls_number_parameters 159
_refine_ls_number_reflns 1978
_refine_ls_number_restraints 0
_refine_ls_restrained_S_all 1.007
_refine_ls_R_factor_all 0.0828
_refine_ls_R_factor_gt 0.0674
_refine_ls_shift/su_max 0.000
_refine_ls_shift/su_mean 0.000
_refine_ls_structure_factor_coef Fsqd
_refine_ls_weighting_details 'calc w=1/[\s^2^(Fo^2^)+(0.0360P)^2^+0.0220P] where P=(Fo^2^+2Fc^2^)/3'
_refine_ls_weighting_scheme calc
_refine_ls_wR_factor_gt 0.1627
_refine_ls_wR_factor_ref 0.1487
_reflns_number_gt 679
_reflns_number_total 1978
_reflns_threshold_expression >2sigma(I)
_cod_data_source_file lh2745.cif
_cod_data_source_block I
_cod_depositor_comments
;
The following automatic conversions were performed:
'_symmetry_cell_setting' value 'Monoclinic' changed to 'monoclinic'
according to '/home/saulius/struct/CIF-dictionaries/cif_core.dic'
dictionary named 'cif_core.dic' version 2.4.1 from 2010-06-29.

Automatic conversion script
Id: cif_fix_enum 1527 2010-12-29 10:47:43Z saulius 

The following automatic conversions were performed:

'_symmetry_cell_setting' value 'Monoclinic' changed to 'monoclinic'
according to /home/saulius/struct/CIF-dictionaries/cif_core.dic
dictionary named 'cif_core.dic' version 2.4.1 from 2010-06-29.

Automatic conversion script
Id: cif_fix_values 1715 2011-07-08 13:25:40Z adriana 
;
_cod_original_sg_symbol_H-M 'P 21/c'
_cod_database_code 2220579
_cod_database_fobs_code 2220579

loop_
_symmetry_equiv_pos_as_xyz
'x, y, z'
'-x, y+1/2, -z+1/2'
'-x, -y, -z'
'x, -y-1/2, z-1/2'

loop_
_atom_site_type_symbol
_atom_site_label
_atom_site_fract_x
_atom_site_fract_y
_atom_site_fract_z
_atom_site_U_iso_or_equiv
_atom_site_adp_type
_atom_site_calc_flag
_atom_site_refinement_flags
_atom_site_occupancy
_atom_site_disorder_assembly
_atom_site_disorder_group
N N1 0.9469(6) 0.9471(3) 0.51035(19) 0.0850(12) Uani d . 1 . .
N N2 0.2954(7) 0.6509(3) 0.23059(19) 0.0830(11) Uani d . 1 . .
O O1 -0.0194(5) 0.7647(3) 0.34383(15) 0.0925(10) Uani d . 1 . .
O O2 -0.0718(5) 0.5919(3) 0.40230(16) 0.0978(10) Uani d . 1 . .
H H2 -0.1983 0.5948 0.3775 0.147 Uiso calc R 1 . .
O O3 0.3501(5) 0.8896(3) 0.37878(14) 0.0913(10) Uani d . 1 . .
H H3 0.2293 0.8697 0.3541 0.137 Uiso calc R 1 . .
O O4 0.5660(5) 0.5621(3) 0.31107(17) 0.1024(11) Uani d . 1 . .
C C1 0.2520(8) 0.7119(4) 0.4437(2) 0.0735(12) Uani d . 1 . .
C C2 0.3105(8) 0.6335(4) 0.5012(2) 0.0901(14) Uani d . 1 . .
H H2A 0.2151 0.5678 0.5079 0.108 Uiso calc R 1 . .
C C3 0.5105(10) 0.6525(5) 0.5488(2) 0.1046(16) Uani d . 1 . .
H H3A 0.5491 0.6001 0.5877 0.126 Uiso calc R 1 . .
C C4 0.6512(8) 0.7496(5) 0.5380(2) 0.0977(16) Uani d . 1 . .
H H4 0.7858 0.7614 0.5698 0.117 Uiso calc R 1 . .
C C5 0.5984(8) 0.8308(4) 0.4808(2) 0.0753(13) Uani d . 1 . .
C C6 0.3970(8) 0.8102(4) 0.4342(2) 0.0717(12) Uani d . 1 . .
C C7 0.0427(8) 0.6924(5) 0.3928(3) 0.0782(13) Uani d . 1 . .
C C8 0.7514(9) 0.9333(4) 0.4714(2) 0.0829(13) Uani d . 1 . .
H H8 0.7050 0.9909 0.4357 0.099 Uiso calc R 1 . .
C C9 0.4849(9) 0.6507(5) 0.2750(3) 0.0863(14) Uani d . 1 . .
H H9 0.5674 0.7240 0.2801 0.104 Uiso calc R 1 . .
C C10 0.1512(9) 0.5403(4) 0.2220(2) 0.1212(18) Uani d . 1 . .
H H10A 0.2158 0.4811 0.1933 0.182 Uiso calc R 1 . .
H H10B 0.0001 0.5622 0.1993 0.182 Uiso calc R 1 . .
H H10C 0.1433 0.5052 0.2680 0.182 Uiso calc R 1 . .
C C11 0.2066(9) 0.7591(5) 0.1912(3) 0.1217(18) Uani d . 1 . .
H H11A 0.3080 0.8274 0.2039 0.183 Uiso calc R 1 . .
H H11B 0.0579 0.7784 0.2024 0.183 Uiso calc R 1 . .
H H11C 0.1949 0.7432 0.1410 0.183 Uiso calc R 1 . .

loop_
_atom_site_aniso_label
_atom_site_aniso_U_11
_atom_site_aniso_U_22
_atom_site_aniso_U_33
_atom_site_aniso_U_12
_atom_site_aniso_U_13
_atom_site_aniso_U_23
N1 0.066(3) 0.093(3) 0.091(3) 0.006(2) 0.000(2) -0.007(2)
N2 0.079(3) 0.082(3) 0.085(3) -0.017(2) 0.005(2) -0.005(2)
O1 0.093(2) 0.093(2) 0.084(2) 0.0066(18) -0.0070(18) 0.0125(17)
O2 0.089(2) 0.093(2) 0.107(3) -0.003(2) 0.0012(19) 0.0162(19)
O3 0.096(2) 0.094(2) 0.079(2) -0.0056(18) -0.0022(17) 0.0103(17)
O4 0.098(3) 0.085(2) 0.116(3) -0.001(2) -0.010(2) 0.0036(19)
C1 0.071(3) 0.078(3) 0.072(3) 0.009(3) 0.014(3) 0.000(3)
C2 0.092(4) 0.098(3) 0.080(3) 0.001(3) 0.015(3) 0.008(3)
C3 0.104(4) 0.124(4) 0.080(3) 0.018(4) -0.003(3) 0.022(3)
C4 0.085(4) 0.119(4) 0.082(4) 0.009(3) -0.009(3) 0.005(3)
C5 0.083(3) 0.077(3) 0.063(3) 0.021(3) 0.002(3) -0.008(3)
C6 0.078(3) 0.075(3) 0.062(3) 0.021(3) 0.011(3) 0.001(2)
C7 0.075(3) 0.069(3) 0.090(4) 0.013(3) 0.012(3) -0.006(3)
C8 0.089(4) 0.079(3) 0.082(3) 0.020(3) 0.018(3) -0.009(2)
C9 0.076(4) 0.090(4) 0.094(4) -0.012(3) 0.014(3) -0.007(3)
C10 0.126(5) 0.116(4) 0.123(4) -0.042(4) 0.023(4) -0.037(3)
C11 0.118(4) 0.118(4) 0.120(4) -0.009(3) -0.008(3) 0.023(3)

loop_
_atom_type_symbol
_atom_type_description
_atom_type_scat_dispersion_real
_atom_type_scat_dispersion_imag
_atom_type_scat_source
C C 0.0033 0.0016 'International Tables Vol C Tables 4.2.6.8 and 6.1.1.4'
H H 0.0000 0.0000 'International Tables Vol C Tables 4.2.6.8 and 6.1.1.4'
N N 0.0061 0.0033 'International Tables Vol C Tables 4.2.6.8 and 6.1.1.4'
O O 0.0106 0.0060 'International Tables Vol C Tables 4.2.6.8 and 6.1.1.4'

loop_
_geom_angle_atom_site_label_1
_geom_angle_atom_site_label_2
_geom_angle_atom_site_label_3
_geom_angle_site_symmetry_1
_geom_angle_site_symmetry_3
_geom_angle
_geom_angle_publ_flag
C8 N1 N1 . 3_776 109.8(5) ?
C9 N2 C11 . . 123.2(4) ?
C9 N2 C10 . . 120.1(4) ?
C11 N2 C10 . . 116.6(4) ?
C7 O2 H2 . . 109.5 ?
C6 O3 H3 . . 109.5 ?
C2 C1 C6 . . 119.1(4) ?
C2 C1 C7 . . 121.0(5) ?
C6 C1 C7 . . 119.9(4) ?
C1 C2 C3 . . 120.4(5) ?
C1 C2 H2A . . 119.8 ?
C3 C2 H2A . . 119.8 ?
C4 C3 C2 . . 119.3(4) ?
C4 C3 H3A . . 120.4 ?
C2 C3 H3A . . 120.4 ?
C3 C4 C5 . . 122.1(5) ?
C3 C4 H4 . . 118.9 ?
C5 C4 H4 . . 118.9 ?
C6 C5 C4 . . 117.5(5) ?
C6 C5 C8 . . 122.0(4) ?
C4 C5 C8 . . 120.5(4) ?
O3 C6 C5 . . 116.5(5) ?
O3 C6 C1 . . 121.9(4) ?
C5 C6 C1 . . 121.6(4) ?
O1 C7 O2 . . 122.3(4) ?
O1 C7 C1 . . 122.1(5) ?
O2 C7 C1 . . 115.6(4) ?
N1 C8 C5 . . 122.5(4) ?
N1 C8 H8 . . 118.7 ?
C5 C8 H8 . . 118.7 ?
O4 C9 N2 . . 125.9(5) ?
O4 C9 H9 . . 117.0 ?
N2 C9 H9 . . 117.0 ?
N2 C10 H10A . . 109.5 ?
N2 C10 H10B . . 109.5 ?
H10A C10 H10B . . 109.5 ?
N2 C10 H10C . . 109.5 ?
H10A C10 H10C . . 109.5 ?
H10B C10 H10C . . 109.5 ?
N2 C11 H11A . . 109.5 ?
N2 C11 H11B . . 109.5 ?
H11A C11 H11B . . 109.5 ?
N2 C11 H11C . . 109.5 ?
H11A C11 H11C . . 109.5 ?
H11B C11 H11C . . 109.5 ?

loop_
_geom_bond_atom_site_label_1
_geom_bond_atom_site_label_2
_geom_bond_site_symmetry_2
_geom_bond_distance
_geom_bond_publ_flag
N1 C8 . 1.281(5) ?
N1 N1 3_776 1.393(6) ?
N2 C9 . 1.293(5) ?
N2 C11 . 1.445(5) ?
N2 C10 . 1.465(5) ?
O1 C7 . 1.228(5) ?
O2 C7 . 1.310(5) ?
O2 H2 . 0.8200 ?
O3 C6 . 1.354(4) ?
O3 H3 . 0.8200 ?
O4 C9 . 1.232(5) ?
C1 C2 . 1.384(5) ?
C1 C6 . 1.397(5) ?
C1 C7 . 1.462(5) ?
C2 C3 . 1.388(6) ?
C2 H2A . 0.9300 ?
C3 C4 . 1.377(6) ?
C3 H3A . 0.9300 ?
C4 C5 . 1.395(5) ?
C4 H4 . 0.9300 ?
C5 C6 . 1.387(5) ?
C5 C8 . 1.462(6) ?
C8 H8 . 0.9300 ?
C9 H9 . 0.9300 ?
C10 H10A . 0.9600 ?
C10 H10B . 0.9600 ?
C10 H10C . 0.9600 ?
C11 H11A . 0.9600 ?
C11 H11B . 0.9600 ?
C11 H11C . 0.9600 ?

loop_
_geom_hbond_atom_site_label_D
_geom_hbond_atom_site_label_H
_geom_hbond_atom_site_label_A
_geom_hbond_site_symmetry_A
_geom_hbond_distance_DH
_geom_hbond_distance_HA
_geom_hbond_distance_DA
_geom_hbond_angle_DHA
C9 H9 O1 1_655 0.93 2.59 3.261(6) 129.5
C2 H2A O2 . 0.93 2.43 2.742(6) 99.4
O3 H3 O1 . 0.82 1.85 2.568(4) 146.2
O2 H2 O4 1_455 0.82 1.76 2.557(4) 161.9

loop_
_geom_torsion_atom_site_label_1
_geom_torsion_atom_site_label_2
_geom_torsion_atom_site_label_3
_geom_torsion_atom_site_label_4
_geom_torsion_site_symmetry_1
_geom_torsion_site_symmetry_2
_geom_torsion_site_symmetry_3
_geom_torsion_site_symmetry_4
_geom_torsion
_geom_torsion_publ_flag
C6 C1 C2 C3 . . . . 0.1(6) ?
C7 C1 C2 C3 . . . . 179.5(4) y
C1 C2 C3 C4 . . . . -0.5(7) ?
C2 C3 C4 C5 . . . . 0.6(8) ?
C3 C4 C5 C6 . . . . -0.3(7) ?
C3 C4 C5 C8 . . . . 179.5(4) y
C4 C5 C6 O3 . . . . -179.5(4) y
C8 C5 C6 O3 . . . . 0.7(6) ?
C4 C5 C6 C1 . . . . -0.2(6) ?
C8 C5 C6 C1 . . . . -180.0(4) y
C2 C1 C6 O3 . . . . 179.5(4) ?
C7 C1 C6 O3 . . . . 0.1(6) ?
C2 C1 C6 C5 . . . . 0.3(6) ?
C7 C1 C6 C5 . . . . -179.2(4) y
C2 C1 C7 O1 . . . . 175.7(4) ?
C6 C1 C7 O1 . . . . -4.9(6) ?
C2 C1 C7 O2 . . . . -5.4(6) ?
C6 C1 C7 O2 . . . . 174.1(4) y
N1 N1 C8 C5 3_776 . . . -179.4(4) y
C6 C5 C8 N1 . . . . -173.9(4) y
C4 C5 C8 N1 . . . . 6.4(6) ?
C11 N2 C9 O4 . . . . 178.3(5) y
C10 N2 C9 O4 . . . . 2.7(7) ?
